data_7220002
loop_
_publ_author_name
'Lin, Xiao-Ming'
'Ding, Yu-Jia'
'Liang, Shui-Mei'
'Ge, Si-Xiao'
'Wei, Lei-Ming'
'Xie, Ji-Qing'
'Zhang, Gang'
'Cai, Yue-Peng'

_publ_section_title
;
 Two series of Ln(iii)--Ag(i) heterometallic--organic frameworks
 constructed from isonicotinate and 2,2&#x2032;-biphenyldicarboxylate:
 synthesis, structure and photoluminescence properties
;
_journal_issue 20
_journal_name_full CrystEngComm
_journal_page_first 3800
_journal_paper_doi 10.1039/C5CE00478K
_journal_volume 17
_journal_year 2015
_chemical_formula_moiety 'C40 H28 Ag Ho2 N2 O14, 2(N0.50 O1.50), 2(H O0.50), 2(H O0.50)'
_chemical_formula_sum 'C40 H32 Ag Ho2 N3 O19'
_chemical_formula_weight 1296.42
_chemical_name_systematic
; 
 ? 
;
_space_group_IT_number 2
_symmetry_cell_setting triclinic
_symmetry_space_group_name_Hall '-P 1'
_symmetry_space_group_name_H-M 'P -1'
_atom_sites_solution_hydrogens geom
_atom_sites_solution_primary direct
_atom_sites_solution_secondary difmap
_audit_creation_method SHELXL-97
_audit_update_record
;
2015-03-11 deposited with the CCDC.
2015-03-16 downloaded from the CCDC.
;
_cell_angle_alpha 97.7390(10)
_cell_angle_beta 107.7370(10)
_cell_angle_gamma 90.5020(10)
_cell_formula_units_Z 1
_cell_length_a 8.8816(9)
_cell_length_b 10.0846(10)
_cell_length_c 13.9316(14)
_cell_measurement_reflns_used 3605
_cell_measurement_temperature 296(2)
_cell_measurement_theta_max 27.20
_cell_measurement_theta_min 2.38
_cell_volume 1176.0(2)
_computing_structure_refinement 'SHELXL-97 (Sheldrick, 2008)'
_computing_structure_solution 'SHELXS-97 (Sheldrick, 2008)'
_diffrn_ambient_temperature 296(2)
_diffrn_measured_fraction_theta_full 0.981
_diffrn_measured_fraction_theta_max 0.981
_diffrn_measurement_device_type 'Bruker APEX-II CCD'
_diffrn_measurement_method '\f and \w scans'
_diffrn_radiation_monochromator graphite
_diffrn_radiation_source 'fine-focus sealed tube'
_diffrn_radiation_type MoK\a
_diffrn_radiation_wavelength 0.71073
_diffrn_reflns_av_R_equivalents 0.0211
_diffrn_reflns_av_sigmaI/netI 0.0405
_diffrn_reflns_limit_h_max 10
_diffrn_reflns_limit_h_min -9
_diffrn_reflns_limit_k_max 12
_diffrn_reflns_limit_k_min -11
_diffrn_reflns_limit_l_max 16
_diffrn_reflns_limit_l_min -16
_diffrn_reflns_number 6083
_diffrn_reflns_theta_full 25.20
_diffrn_reflns_theta_max 25.20
_diffrn_reflns_theta_min 2.04
_exptl_absorpt_coefficient_mu 3.819
_exptl_absorpt_correction_T_max 0.7013
_exptl_absorpt_correction_T_min 0.5155
_exptl_absorpt_correction_type multi-scan
_exptl_crystal_colour pink
_exptl_crystal_density_diffrn 1.831
_exptl_crystal_density_method 'not measured'
_exptl_crystal_description block
_exptl_crystal_F_000 626
_exptl_crystal_size_max 0.20
_exptl_crystal_size_mid 0.10
_exptl_crystal_size_min 0.10
_refine_diff_density_max 3.431
_refine_diff_density_min -2.086
_refine_diff_density_rms 0.191
_refine_ls_extinction_method none
_refine_ls_goodness_of_fit_ref 1.064
_refine_ls_hydrogen_treatment constr
_refine_ls_matrix_type full
_refine_ls_number_parameters 322
_refine_ls_number_reflns 4156
_refine_ls_number_restraints 49
_refine_ls_restrained_S_all 1.091
_refine_ls_R_factor_all 0.0482
_refine_ls_R_factor_gt 0.0440
_refine_ls_shift/su_max 0.014
_refine_ls_shift/su_mean 0.000
_refine_ls_structure_factor_coef Fsqd
_refine_ls_weighting_details 'calc w=1/[\s^2^(Fo^2^)+(0.0531P)^2^+11.9508P] where P=(Fo^2^+2Fc^2^)/3'
_refine_ls_weighting_scheme calc
_refine_ls_wR_factor_gt 0.1160
_refine_ls_wR_factor_ref 0.1189
_reflns_number_gt 3788
_reflns_number_total 4156
_reflns_threshold_expression >2sigma(I)
_cod_data_source_file c5ce00478k2.cif
_cod_data_source_block Ho
_cod_depositor_comments
;
The following automatic conversions were performed:

'_symmetry_cell_setting' value 'Triclinic' changed to 'triclinic'
according to
/usr/data/users/saulius/crontab/automatic-downloads/rss-feeds/RSC/lib/dictionaries/cif_core.dic
dictionary named 'cif_core.dic' version 2.4.2 from 2011-04-26.

Automatic conversion script
Id: cif_fix_values 3105 2015-03-04 15:46:00Z robertas 

 Adding full bibliography for 7219998--7220003.cif.
;
_cod_original_sg_symbol_H-M P-1
_cod_database_code 7220002

loop_
_symmetry_equiv_pos_as_xyz
'x, y, z'
'-x, -y, -z'

loop_
_atom_site_label
_atom_site_type_symbol
_atom_site_fract_x
_atom_site_fract_y
_atom_site_fract_z
_atom_site_U_iso_or_equiv
_atom_site_adp_type
_atom_site_occupancy
_atom_site_symmetry_multiplicity
_atom_site_calc_flag
_atom_site_refinement_flags
_atom_site_disorder_assembly
_atom_site_disorder_group
Ho1 Ho 0.27289(4) 0.47801(3) 0.46164(3) 0.02222(14) Uani 1 1 d . . .
Ag1 Ag 0.5000 0.0000 1.0000 0.0823(5) Uani 1 2 d S . .
C1 C 0.5234(9) 0.3637(8) 0.6598(6) 0.0276(17) Uani 1 1 d . . .
C2 C 0.5250(10) 0.2791(8) 0.7414(6) 0.0301(18) Uani 1 1 d . . .
C3 C 0.3907(12) 0.2604(11) 0.7668(8) 0.046(2) Uani 1 1 d . . .
H3A H 0.2993 0.3023 0.7360 0.056 Uiso 1 1 calc R . .
C4 C 0.3917(14) 0.1787(12) 0.8388(8) 0.055(3) Uani 1 1 d . . .
H4A H 0.2994 0.1670 0.8557 0.066 Uiso 1 1 calc R . .
C5 C 0.6486(14) 0.1342(11) 0.8594(8) 0.054(3) Uani 1 1 d . . .
H5A H 0.7383 0.0908 0.8910 0.065 Uiso 1 1 calc R . .
C6 C 0.6574(12) 0.2133(11) 0.7891(8) 0.045(2) Uani 1 1 d . . .
H6A H 0.7511 0.2231 0.7734 0.055 Uiso 1 1 calc R . .
C7 C 0.5644(9) 0.6866(8) 0.6479(6) 0.0286(17) Uani 1 1 d . . .
C8 C 0.4778(10) 0.7275(9) 0.7230(6) 0.0342(19) Uani 1 1 d . . .
C9 C 0.5300(13) 0.6735(11) 0.8149(7) 0.048(2) Uani 1 1 d . . .
H9A H 0.6234 0.6286 0.8311 0.058 Uiso 1 1 calc R . .
C10 C 0.4385(15) 0.6888(14) 0.8816(8) 0.062(3) Uani 1 1 d . . .
H10A H 0.4703 0.6533 0.9425 0.074 Uiso 1 1 calc R . .
C11 C 0.3024(14) 0.7561(13) 0.8563(9) 0.062(3) Uani 1 1 d . . .
H11A H 0.2405 0.7642 0.8998 0.075 Uiso 1 1 calc R . .
C12 C 0.2556(12) 0.8116(11) 0.7688(8) 0.050(3) Uani 1 1 d . . .
H12A H 0.1645 0.8598 0.7551 0.060 Uiso 1 1 calc R . .
C13 C 0.3401(10) 0.7981(9) 0.6993(7) 0.0335(19) Uani 1 1 d . . .
C14 C 0.2819(10) 0.8569(8) 0.6021(7) 0.036(2) Uani 1 1 d . . .
C15 C 0.3623(12) 0.9648(9) 0.5851(9) 0.046(2) Uani 1 1 d . . .
H15A H 0.4582 0.9972 0.6328 0.056 Uiso 1 1 calc R . .
C16 C 0.3047(13) 1.0249(10) 0.5004(10) 0.055(3) Uani 1 1 d . . .
H16A H 0.3609 1.0976 0.4907 0.066 Uiso 1 1 calc R . .
C17 C 0.1606(13) 0.9769(10) 0.4278(10) 0.054(3) Uani 1 1 d . . .
H17A H 0.1213 1.0167 0.3692 0.065 Uiso 1 1 calc R . .
C18 C 0.0770(11) 0.8701(9) 0.4436(8) 0.042(2) Uani 1 1 d . . .
H18A H -0.0194 0.8384 0.3963 0.051 Uiso 1 1 calc R . .
C19 C 0.1376(10) 0.8102(8) 0.5304(7) 0.0311(18) Uani 1 1 d . . .
C20 C 0.0541(9) 0.6888(8) 0.5455(6) 0.0269(17) Uani 1 1 d . . .
N1 N 0.5184(11) 0.1157(9) 0.8851(6) 0.049(2) Uani 1 1 d . . .
O1 O 0.3882(7) 0.3899(6) 0.6073(4) 0.0357(14) Uani 1 1 d . . .
O2 O 0.6526(6) 0.3993(6) 0.6497(4) 0.0318(13) Uani 1 1 d . . .
O3 O 0.4884(6) 0.6316(5) 0.5595(4) 0.0271(12) Uani 1 1 d . . .
O4 O 0.7127(7) 0.6962(6) 0.6750(5) 0.0380(14) Uani 1 1 d . . .
O5 O 0.1387(6) 0.5875(5) 0.5631(4) 0.0286(12) Uani 1 1 d . . .
O6 O -0.0882(6) 0.6899(5) 0.5401(5) 0.0315(13) Uani 1 1 d . . .
O1W O 0.0394(7) 0.5348(7) 0.3423(5) 0.0417(16) Uani 1 1 d . . .
H1WB H -0.0407 0.4839 0.3362 0.050 Uiso 1 1 d R . .
H1WC H 0.0506 0.5392 0.2843 0.050 Uiso 1 1 d R . .
O2W O 0.9206(13) 0.8236(14) 0.8687(9) 0.047(4) Uani 0.50 1 d P . .
H2WA H 0.9246 0.7905 0.8101 0.057 Uiso 0.50 1 d PR . .
H2WB H 0.8258 0.8441 0.8623 0.057 Uiso 0.50 1 d PR . .
O3W O 0.874(2) 0.9321(18) 0.0602(13) 0.076(6) Uani 0.50 1 d P . .
H3WA H 0.9008 0.8768 0.1027 0.091 Uiso 0.50 1 d PR . .
H3WB H 0.7782 0.9497 0.0517 0.091 Uiso 0.50 1 d PR . .
N2 N 0.9438(16) 0.5698(19) 0.0629(13) 0.087(4) Uani 0.50 1 d PDU A 1
O7 O 0.895(3) 0.4742(19) 0.0328(15) 0.105(5) Uani 0.50 1 d PDU . 1
O8 O 0.947(2) 0.6296(18) 0.1502(10) 0.074(4) Uani 0.50 1 d PDU A 1
O9 O 1.003(3) 0.628(2) 0.0098(15) 0.105(5) Uani 0.50 1 d PDU . 1

loop_
_atom_site_aniso_label
_atom_site_aniso_U_11
_atom_site_aniso_U_22
_atom_site_aniso_U_33
_atom_site_aniso_U_23
_atom_site_aniso_U_13
_atom_site_aniso_U_12
Ho1 0.0192(2) 0.0235(2) 0.0265(2) 0.00895(14) 0.00857(14) 0.00212(13)
Ag1 0.1377(14) 0.0672(9) 0.0554(8) 0.0413(7) 0.0359(9) -0.0066(9)
C1 0.028(4) 0.027(4) 0.029(4) 0.007(3) 0.008(3) 0.002(3)
C2 0.037(5) 0.028(4) 0.027(4) 0.010(3) 0.009(4) -0.003(3)
C3 0.042(5) 0.057(6) 0.047(6) 0.028(5) 0.015(5) 0.004(5)
C4 0.058(7) 0.067(7) 0.055(6) 0.032(6) 0.030(6) -0.001(5)
C5 0.058(7) 0.057(7) 0.047(6) 0.032(5) 0.007(5) 0.009(5)
C6 0.038(5) 0.057(6) 0.046(6) 0.028(5) 0.010(4) 0.003(4)
C7 0.028(4) 0.025(4) 0.033(5) 0.005(3) 0.011(4) -0.001(3)
C8 0.027(4) 0.043(5) 0.031(4) -0.004(4) 0.010(4) -0.004(4)
C9 0.049(6) 0.056(6) 0.035(5) 0.001(5) 0.009(4) 0.001(5)
C10 0.069(8) 0.086(9) 0.034(6) 0.010(6) 0.020(5) 0.002(7)
C11 0.061(7) 0.083(9) 0.048(7) -0.010(6) 0.033(6) -0.003(6)
C12 0.039(5) 0.063(7) 0.046(6) -0.011(5) 0.020(5) -0.005(5)
C13 0.028(4) 0.033(5) 0.035(5) -0.011(4) 0.011(4) -0.006(3)
C14 0.032(5) 0.026(4) 0.054(6) -0.003(4) 0.025(4) 0.004(3)
C15 0.037(5) 0.032(5) 0.073(7) -0.002(5) 0.026(5) -0.005(4)
C16 0.053(6) 0.027(5) 0.102(9) 0.017(5) 0.045(7) 0.001(4)
C17 0.054(7) 0.043(6) 0.083(8) 0.032(6) 0.039(6) 0.013(5)
C18 0.038(5) 0.033(5) 0.062(6) 0.016(4) 0.020(5) 0.009(4)
C19 0.028(4) 0.025(4) 0.047(5) 0.010(4) 0.020(4) 0.005(3)
C20 0.030(4) 0.025(4) 0.029(4) 0.007(3) 0.014(3) 0.003(3)
N1 0.068(6) 0.048(5) 0.037(4) 0.024(4) 0.019(4) 0.000(4)
O1 0.030(3) 0.047(4) 0.036(3) 0.025(3) 0.012(3) 0.007(3)
O2 0.024(3) 0.040(3) 0.035(3) 0.018(3) 0.009(2) 0.001(2)
O3 0.024(3) 0.028(3) 0.028(3) 0.000(2) 0.008(2) -0.001(2)
O4 0.030(3) 0.043(4) 0.040(3) -0.004(3) 0.013(3) -0.001(3)
O5 0.023(3) 0.026(3) 0.040(3) 0.005(2) 0.014(2) 0.003(2)
O6 0.023(3) 0.027(3) 0.049(4) 0.010(3) 0.016(3) 0.003(2)
O1W 0.025(3) 0.064(4) 0.042(4) 0.027(3) 0.011(3) 0.004(3)
O2W 0.014(5) 0.076(10) 0.035(7) -0.040(7) 0.003(5) -0.013(6)
O3W 0.080(12) 0.085(12) 0.078(12) -0.008(10) 0.058(10) -0.041(10)
N2 0.092(5) 0.095(5) 0.083(5) 0.028(4) 0.035(4) 0.001(4)
O7 0.107(6) 0.114(6) 0.098(6) 0.024(4) 0.033(4) 0.007(4)
O8 0.072(9) 0.108(11) 0.050(8) 0.034(8) 0.020(7) 0.008(8)
O9 0.105(6) 0.107(6) 0.102(6) 0.020(4) 0.027(4) 0.003(4)

loop_
_atom_type_symbol
_atom_type_description
_atom_type_scat_dispersion_real
_atom_type_scat_dispersion_imag
_atom_type_scat_source
C C 0.0033 0.0016 'International Tables Vol C Tables 4.2.6.8 and 6.1.1.4'
H H 0.0000 0.0000 'International Tables Vol C Tables 4.2.6.8 and 6.1.1.4'
N N 0.0061 0.0033 'International Tables Vol C Tables 4.2.6.8 and 6.1.1.4'
O O 0.0106 0.0060 'International Tables Vol C Tables 4.2.6.8 and 6.1.1.4'
Ag Ag -0.8971 1.1015 'International Tables Vol C Tables 4.2.6.8 and 6.1.1.4'
Ho Ho -0.2175 4.6783 'International Tables Vol C Tables 4.2.6.8 and 6.1.1.4'

loop_
_geom_angle_atom_site_label_1
_geom_angle_atom_site_label_2
_geom_angle_atom_site_label_3
_geom_angle
_geom_angle_site_symmetry_1
_geom_angle_site_symmetry_3
O1 Ho1 O5 81.1(2) . .
O1 Ho1 O6 76.3(2) . 2_566
O5 Ho1 O6 78.47(19) . 2_566
O1 Ho1 O2 138.8(2) . 2_666
O5 Ho1 O2 117.2(2) . 2_666
O6 Ho1 O2 140.5(2) 2_566 2_666
O1 Ho1 O1W 148.5(2) . .
O5 Ho1 O1W 77.1(2) . .
O6 Ho1 O1W 77.2(2) 2_566 .
O2 Ho1 O1W 72.3(2) 2_666 .
O1 Ho1 O3 74.2(2) . .
O5 Ho1 O3 84.48(19) . .
O6 Ho1 O3 147.8(2) 2_566 .
O2 Ho1 O3 71.65(19) 2_666 .
O1W Ho1 O3 125.3(2) . .
O1 Ho1 O4 104.4(2) . 2_666
O5 Ho1 O4 151.5(2) . 2_666
O6 Ho1 O4 75.9(2) 2_566 2_666
O2 Ho1 O4 77.2(2) 2_666 2_666
O1W Ho1 O4 85.3(2) . 2_666
O3 Ho1 O4 124.01(19) . 2_666
O1 Ho1 O3 73.20(19) . 2_666
O5 Ho1 O3 150.76(19) . 2_666
O6 Ho1 O3 107.94(18) 2_566 2_666
O2 Ho1 O3 76.51(19) 2_666 2_666
O1W Ho1 O3 131.9(2) . 2_666
O3 Ho1 O3 75.4(2) . 2_666
O4 Ho1 O3 52.41(18) 2_666 2_666
O1 Ho1 C7 92.3(2) . 2_666
O5 Ho1 C7 171.9(2) . 2_666
O6 Ho1 C7 95.5(2) 2_566 2_666
O2 Ho1 C7 70.8(2) 2_666 2_666
O1W Ho1 C7 107.0(2) . 2_666
O3 Ho1 C7 98.3(2) . 2_666
O4 Ho1 C7 26.5(2) 2_666 2_666
O3 Ho1 C7 26.6(2) 2_666 2_666
O1 Ho1 Ho1 69.21(14) . 2_666
O5 Ho1 Ho1 120.12(14) . 2_666
O6 Ho1 Ho1 136.35(13) 2_566 2_666
O2 Ho1 Ho1 69.79(13) 2_666 2_666
O1W Ho1 Ho1 142.05(15) . 2_666
O3 Ho1 Ho1 38.52(12) . 2_666
O4 Ho1 Ho1 87.40(14) 2_666 2_666
O3 Ho1 Ho1 36.92(12) 2_666 2_666
C7 Ho1 Ho1 60.94(17) 2_666 2_666
N1 Ag1 N1 180.0(5) 2_657 .
O1 C1 O2 126.5(7) . .
O1 C1 C2 114.7(7) . .
O2 C1 C2 118.8(7) . .
C3 C2 C6 117.9(8) . .
C3 C2 C1 119.8(8) . .
C6 C2 C1 122.2(8) . .
C2 C3 C4 119.3(9) . .
C2 C3 H3A 120.3 . .
C4 C3 H3A 120.3 . .
N1 C4 C3 123.1(10) . .
N1 C4 H4A 118.5 . .
C3 C4 H4A 118.5 . .
N1 C5 C6 123.4(10) . .
N1 C5 H5A 118.3 . .
C6 C5 H5A 118.3 . .
C5 C6 C2 119.1(9) . .
C5 C6 H6A 120.4 . .
C2 C6 H6A 120.4 . .
O4 C7 O3 119.9(7) . .
O4 C7 C8 120.4(7) . .
O3 C7 C8 119.5(7) . .
O4 C7 Ho1 60.5(4) . 2_666
O3 C7 Ho1 62.0(4) . 2_666
C8 C7 Ho1 158.6(6) . 2_666
C13 C8 C9 120.9(8) . .
C13 C8 C7 122.8(8) . .
C9 C8 C7 115.7(8) . .
C10 C9 C8 118.8(10) . .
C10 C9 H9A 120.6 . .
C8 C9 H9A 120.6 . .
C11 C10 C9 119.5(11) . .
C11 C10 H10A 120.3 . .
C9 C10 H10A 120.3 . .
C12 C11 C10 121.2(10) . .
C12 C11 H11A 119.4 . .
C10 C11 H11A 119.4 . .
C11 C12 C13 121.8(10) . .
C11 C12 H12A 119.1 . .
C13 C12 H12A 119.1 . .
C12 C13 C8 117.7(9) . .
C12 C13 C14 120.3(8) . .
C8 C13 C14 122.1(7) . .
C15 C14 C19 118.5(9) . .
C15 C14 C13 121.2(9) . .
C19 C14 C13 120.1(8) . .
C16 C15 C14 121.7(10) . .
C16 C15 H15A 119.2 . .
C14 C15 H15A 119.2 . .
C15 C16 C17 119.8(9) . .
C15 C16 H16A 120.1 . .
C17 C16 H16A 120.1 . .
C18 C17 C16 119.6(10) . .
C18 C17 H17A 120.2 . .
C16 C17 H17A 120.2 . .
C17 C18 C19 119.7(10) . .
C17 C18 H18A 120.1 . .
C19 C18 H18A 120.1 . .
C18 C19 C14 120.7(8) . .
C18 C19 C20 120.5(8) . .
C14 C19 C20 118.7(8) . .
O6 C20 O5 124.0(7) . .
O6 C20 C19 120.5(7) . .
O5 C20 C19 115.4(7) . .
C5 N1 C4 117.1(8) . .
C5 N1 Ag1 125.2(7) . .
C4 N1 Ag1 117.6(7) . .
C1 O1 Ho1 138.9(5) . .
C1 O2 Ho1 134.9(5) . 2_666
C7 O3 Ho1 144.7(5) . .
C7 O3 Ho1 91.4(5) . 2_666
Ho1 O3 Ho1 104.6(2) . 2_666
C7 O4 Ho1 93.0(5) . 2_666
C20 O5 Ho1 127.1(5) . .
C20 O6 Ho1 132.7(5) . 2_566
Ho1 O1W H1WB 113.3 . .
Ho1 O1W H1WC 112.7 . .
H1WB O1W H1WC 110.4 . .
H2WA O2W H2WB 107.6 . .
H3WA O3W H3WB 108.9 . .
O7 N2 O9 116.7(19) . .
O7 N2 O8 124.4(19) . .
O9 N2 O8 118.9(17) . .
N2 O7 O9 118.3(19) . 2_765
N2 O9 O7 106.8(17) . 2_765

loop_
_geom_bond_atom_site_label_1
_geom_bond_atom_site_label_2
_geom_bond_distance
_geom_bond_site_symmetry_2
Ho1 O1 2.278(5) .
Ho1 O5 2.295(5) .
Ho1 O6 2.340(5) 2_566
Ho1 O2 2.346(5) 2_666
Ho1 O1W 2.360(6) .
Ho1 O3 2.390(5) .
Ho1 O4 2.445(6) 2_666
Ho1 O3 2.478(5) 2_666
Ho1 C7 2.806(8) 2_666
Ho1 Ho1 3.8506(8) 2_666
Ag1 N1 2.147(7) 2_657
Ag1 N1 2.147(7) .
C1 O1 1.253(10) .
C1 O2 1.253(10) .
C1 C2 1.507(11) .
C2 C3 1.362(13) .
C2 C6 1.386(13) .
C3 C4 1.379(13) .
C3 H3A 0.9300 .
C4 N1 1.329(14) .
C4 H4A 0.9300 .
C5 N1 1.329(14) .
C5 C6 1.363(13) .
C5 H5A 0.9300 .
C6 H6A 0.9300 .
C7 O4 1.254(10) .
C7 O3 1.258(10) .
C7 C8 1.495(11) .
C7 Ho1 2.806(8) 2_666
C8 C13 1.395(12) .
C8 C9 1.407(13) .
C9 C10 1.404(15) .
C9 H9A 0.9300 .
C10 C11 1.366(17) .
C10 H10A 0.9300 .
C11 C12 1.361(17) .
C11 H11A 0.9300 .
C12 C13 1.388(12) .
C12 H12A 0.9300 .
C13 C14 1.499(13) .
C14 C15 1.381(13) .
C14 C19 1.395(13) .
C15 C16 1.362(16) .
C15 H15A 0.9300 .
C16 C17 1.402(17) .
C16 H16A 0.9300 .
C17 C18 1.382(14) .
C17 H17A 0.9300 .
C18 C19 1.385(13) .
C18 H18A 0.9300 .
C19 C20 1.498(11) .
C20 O6 1.243(9) .
C20 O5 1.279(9) .
O2 Ho1 2.346(5) 2_666
O3 Ho1 2.478(5) 2_666
O4 Ho1 2.445(6) 2_666
O6 Ho1 2.340(5) 2_566
O1W H1WB 0.8500 .
O1W H1WC 0.8500 .
O2W H2WA 0.8499 .
O2W H2WB 0.8500 .
O3W H3WA 0.8501 .
O3W H3WB 0.8500 .
N2 O7 1.033(16) .
N2 O9 1.234(16) .
N2 O8 1.276(16) .
O7 O9 1.55(3) 2_765
O9 O7 1.55(3) 2_765
